data_4308848
loop_
_publ_author_name
'Florian Gross'
'Heinrich Vahrenkamp'

_publ_section_title
;
Zinc Complex Chemistry of N,N,O Ligands Providing a Hydrophobic Cavity
;
_journal_name_full 'Inorganic Chemistry'
_journal_page_first 3321
_journal_page_last 3329
_journal_paper_doi 10.1021/ic050042u
_journal_volume 44
_journal_year 2005
_chemical_formula_moiety 'C33 H40 Cl1 N3 O6 Zn, C H2 Cl2'
_chemical_formula_sum 'C34 H42 Cl3 N3 O6 Zn'
_chemical_formula_weight 760.60
_chemical_melting_point 428
_chemical_name_common tbupypyphZnAqua
_chemical_name_systematic
; 
 (2-Picolyl)(6-phenyl-2-picolyl)(2-hydroxy-3,5-di-tert-butyl-benzyl)amin-
aqua-zink-perchlorat
;
_space_group_IT_number 2
_symmetry_cell_setting triclinic
_symmetry_space_group_name_Hall '-P 1'
_symmetry_space_group_name_H-M 'P -1'
_atom_sites_solution_hydrogens geom
_atom_sites_solution_primary patterson
_atom_sites_solution_secondary difmap
_audit_creation_method SHELXL-97
_cell_angle_alpha 96.51(8)
_cell_angle_beta 108.20(7)
_cell_angle_gamma 111.18(8)
_cell_formula_units_Z 2
_cell_length_a 11.85(5)
_cell_length_b 12.46(5)
_cell_length_c 14.44(6)
_cell_measurement_temperature 223(2)
_cell_volume 1826(13)
_computing_cell_refinement 'Bruker SMART'
_computing_data_collection 'Bruker SMART'
_computing_data_reduction 'Bruker SHELXTL'
_computing_molecular_graphics 'Bruker SHELXTL'
_computing_publication_material 'Bruker SHELXTL'
_computing_structure_refinement 'SHELXL-97 (Sheldrick, 1997)'
_computing_structure_solution 'SHELXS-97 (Sheldrick, 1990)'
_diffrn_ambient_temperature 223(2)
_diffrn_measured_fraction_theta_full 0.770
_diffrn_measured_fraction_theta_max 0.770
_diffrn_measurement_device_type 'CCD area detector'
_diffrn_measurement_method 'phi and omega scans'
_diffrn_radiation_monochromator graphite
_diffrn_radiation_source 'fine-focus sealed tube'
_diffrn_radiation_type MoK\a
_diffrn_radiation_wavelength 0.71073
_diffrn_reflns_av_R_equivalents 0.0301
_diffrn_reflns_av_sigmaI/netI 0.0946
_diffrn_reflns_limit_h_max 15
_diffrn_reflns_limit_h_min -15
_diffrn_reflns_limit_k_max 16
_diffrn_reflns_limit_k_min -17
_diffrn_reflns_limit_l_max 18
_diffrn_reflns_limit_l_min -18
_diffrn_reflns_number 10878
_diffrn_reflns_theta_full 29.36
_diffrn_reflns_theta_max 29.36
_diffrn_reflns_theta_min 1.53
_exptl_absorpt_coefficient_mu 0.938
_exptl_absorpt_correction_type SADABS
_exptl_crystal_colour colorless
_exptl_crystal_density_diffrn 1.383
_exptl_crystal_density_meas ?
_exptl_crystal_density_method .
_exptl_crystal_description isometric
_exptl_crystal_F_000 792
_exptl_crystal_size_max 0.170
_exptl_crystal_size_mid 0.230
_exptl_crystal_size_min 0.270
_refine_diff_density_max 0.664
_refine_diff_density_min -0.794
_refine_diff_density_rms 0.080
_refine_ls_extinction_method none
_refine_ls_goodness_of_fit_ref 0.888
_refine_ls_hydrogen_treatment 'riding model'
_refine_ls_matrix_type full
_refine_ls_number_parameters 424
_refine_ls_number_reflns 7736
_refine_ls_number_restraints 0
_refine_ls_restrained_S_all 0.888
_refine_ls_R_factor_all 0.0965
_refine_ls_R_factor_gt 0.0520
_refine_ls_shift/su_max 0.001
_refine_ls_shift/su_mean 0.000
_refine_ls_structure_factor_coef Fsqd
_refine_ls_weighting_details 'calc w=1/[\s^2^(Fo^2^)+(0.0560P)^2^+0.0000P] where P=(Fo^2^+2Fc^2^)/3'
_refine_ls_weighting_scheme calc
_refine_ls_wR_factor_gt 0.1066
_refine_ls_wR_factor_ref 0.1252
_reflns_number_gt 4355
_reflns_number_total 7736
_reflns_threshold_expression >2sigma(I)
_cod_data_source_file ic050042usi20050112_050420_1.cif
_cod_data_source_block grosjm
_cod_depositor_comments
;
The following automatic conversions were performed:
'_symmetry_cell_setting' value 'Triclinic' changed to 'triclinic'
according to '/home/saulius/struct/CIF-dictionaries/cif_core.dic'
dictionary named 'cif_core.dic' version 2.4.1 from
2010-06-29.

'_geom_angle_publ_flag' value 'Y' changed to 'y' according to
'/home/saulius/struct/CIF-dictionaries/cif_core.dic' dictionary named
'cif_core.dic' version 2.4.1 from 2010-06-29 (83
times).

'_geom_bond_publ_flag' value 'Y' changed to 'y' according to
'/home/saulius/struct/CIF-dictionaries/cif_core.dic' dictionary named
'cif_core.dic' version 2.4.1 from 2010-06-29 (51 time).

Automatic conversion script
Id: cif_fix_enum 1527 2010-12-29 10:47:43Z saulius 
;
_cod_database_code 4308848

loop_
_symmetry_equiv_pos_as_xyz
'x, y, z'
'-x, -y, -z'

loop_
_atom_site_label
_atom_site_type_symbol
_atom_site_fract_x
_atom_site_fract_y
_atom_site_fract_z
_atom_site_U_iso_or_equiv
_atom_site_adp_type
_atom_site_occupancy
_atom_site_symmetry_multiplicity
_atom_site_calc_flag
_atom_site_refinement_flags
_atom_site_disorder_assembly
_atom_site_disorder_group
Zn1 Zn 1.80368(4) 1.79366(4) 0.66383(3) 0.03027(13) Uani 1 1 d . . .
N1 N 1.9971(3) 1.9052(3) 0.7792(2) 0.0383(8) Uani 1 1 d . . .
N2 N 1.7704(3) 1.6265(2) 0.5814(2) 0.0283(6) Uani 1 1 d . . .
N3 N 1.8175(3) 1.7024(2) 0.7828(2) 0.0302(7) Uani 1 1 d . . .
O1 O 1.6637(2) 1.8207(2) 0.68161(19) 0.0394(6) Uani 1 1 d . . .
O2 O 1.8268(2) 1.8879(2) 0.56045(19) 0.0431(7) Uani 1 1 d . . .
H8A H 1.7733 1.9265 0.5385 0.052 Uiso 1 1 calc R . .
H8B H 1.8910 1.8925 0.5350 0.052 Uiso 1 1 calc R . .
O3 O 1.0235(3) 1.3137(3) 0.6183(2) 0.0665(9) Uani 1 1 d . . .
O4 O 0.8533(3) 1.1230(3) 0.5650(3) 0.0686(9) Uani 1 1 d . . .
O5 O 0.9396(3) 1.2011(3) 0.4476(2) 0.0808(10) Uani 1 1 d . . .
O6 O 1.0647(3) 1.1495(3) 0.5806(2) 0.0543(8) Uani 1 1 d . . .
C1 C 2.0163(3) 1.8885(3) 0.8737(3) 0.0377(9) Uani 1 1 d . . .
C2 C 2.1339(4) 1.9565(4) 0.9575(3) 0.0520(11) Uani 1 1 d . . .
H2A H 2.1425 1.9425 1.0207 0.062 Uiso 1 1 calc R . .
C3 C 2.2356(4) 2.0432(4) 0.9460(4) 0.0608(13) Uani 1 1 d . . .
H3B H 2.3139 2.0894 1.0003 0.073 Uiso 1 1 calc R . .
C4 C 2.2167(4) 2.0593(4) 0.8489(4) 0.0569(12) Uani 1 1 d . . .
H4B H 2.2839 2.1167 0.8378 0.068 Uiso 1 1 calc R . .
C5 C 2.0969(4) 1.9894(3) 0.7679(3) 0.0466(10) Uani 1 1 d . . .
H5B H 2.0867 2.0022 0.7042 0.056 Uiso 1 1 calc R . .
C6 C 1.9013(4) 1.7923(3) 0.8826(3) 0.0387(9) Uani 1 1 d . . .
H6B H 1.9326 1.7534 0.9329 0.046 Uiso 1 1 calc R . .
H6C H 1.8498 1.8273 0.9042 0.046 Uiso 1 1 calc R . .
C7 C 1.8338(3) 1.5775(3) 0.6437(3) 0.0313(8) Uani 1 1 d . . .
C8 C 1.8578(4) 1.4850(3) 0.6051(3) 0.0421(10) Uani 1 1 d . . .
H8C H 1.9044 1.4525 0.6484 0.051 Uiso 1 1 calc R . .
C9 C 1.8112(4) 1.4398(3) 0.4995(3) 0.0455(10) Uani 1 1 d . . .
H9A H 1.8307 1.3799 0.4736 0.055 Uiso 1 1 calc R . .
C10 C 1.7374(4) 1.4839(3) 0.4350(3) 0.0396(9) Uani 1 1 d . . .
H10A H 1.7016 1.4520 0.3656 0.048 Uiso 1 1 calc R . .
C11 C 1.7186(3) 1.5780(3) 0.4780(3) 0.0310(8) Uani 1 1 d . . .
C12 C 1.6350(4) 1.6233(3) 0.4113(3) 0.0341(8) Uani 1 1 d . . .
C13 C 1.5430(4) 1.6500(3) 0.4382(3) 0.0403(9) Uani 1 1 d . . .
H13A H 1.5374 1.6429 0.5002 0.048 Uiso 1 1 calc R . .
C14 C 1.4603(4) 1.6869(3) 0.3729(3) 0.0491(11) Uani 1 1 d . . .
H14A H 1.3994 1.7050 0.3911 0.059 Uiso 1 1 calc R . .
C15 C 1.4681(5) 1.6970(3) 0.2791(3) 0.0560(12) Uani 1 1 d . . .
H15A H 1.4115 1.7209 0.2350 0.067 Uiso 1 1 calc R . .
C16 C 1.5594(4) 1.6716(4) 0.2518(3) 0.0535(11) Uani 1 1 d . . .
H16A H 1.5651 1.6796 0.1899 0.064 Uiso 1 1 calc R . .
C17 C 1.6422(4) 1.6344(3) 0.3168(3) 0.0426(10) Uani 1 1 d . . .
H17A H 1.7030 1.6165 0.2982 0.051 Uiso 1 1 calc R . .
C18 C 1.8806(4) 1.6282(3) 0.7585(3) 0.0365(9) Uani 1 1 d . . .
H18A H 1.8622 1.5628 0.7902 0.044 Uiso 1 1 calc R . .
H18B H 1.9746 1.6751 0.7860 0.044 Uiso 1 1 calc R . .
C19 C 1.6041(3) 1.6973(3) 0.7890(3) 0.0290(8) Uani 1 1 d . . .
C20 C 1.5266(3) 1.6605(3) 0.8458(3) 0.0323(8) Uani 1 1 d . . .
H20A H 1.5350 1.6028 0.8794 0.039 Uiso 1 1 calc R . .
C21 C 1.4391(3) 1.7054(3) 0.8541(3) 0.0329(8) Uani 1 1 d . . .
C22 C 1.4357(3) 1.7946(3) 0.8071(3) 0.0335(8) Uani 1 1 d . . .
H22A H 1.3794 1.8287 0.8129 0.040 Uiso 1 1 calc R . .
C23 C 1.5109(3) 1.8370(3) 0.7514(3) 0.0312(8) Uani 1 1 d . . .
C24 C 1.5970(3) 1.7853(3) 0.7403(3) 0.0302(8) Uani 1 1 d . . .
C25 C 1.6824(3) 1.6301(3) 0.7746(3) 0.0331(8) Uani 1 1 d . . .
H25A H 1.6875 1.5838 0.8241 0.040 Uiso 1 1 calc R . .
H25B H 1.6349 1.5745 0.7086 0.040 Uiso 1 1 calc R . .
C26 C 1.3458(4) 1.6613(3) 0.9098(3) 0.0403(9) Uani 1 1 d . . .
C27 C 1.3751(5) 1.7629(4) 0.9987(3) 0.0676(14) Uani 1 1 d . . .
H27A H 1.4638 1.7901 1.0454 0.101 Uiso 1 1 calc R . .
H27B H 1.3163 1.7337 1.0323 0.101 Uiso 1 1 calc R . .
H27C H 1.3634 1.8276 0.9733 0.101 Uiso 1 1 calc R . .
C28 C 1.3611(5) 1.5619(4) 0.9542(3) 0.0643(13) Uani 1 1 d . . .
H28A H 1.3434 1.4966 0.9016 0.097 Uiso 1 1 calc R . .
H28B H 1.3008 1.5362 0.9871 0.097 Uiso 1 1 calc R . .
H28C H 1.4490 1.5894 1.0024 0.097 Uiso 1 1 calc R . .
C29 C 1.2025(4) 1.6119(4) 0.8320(3) 0.0607(13) Uani 1 1 d . . .
H29A H 1.1878 1.5487 0.7788 0.091 Uiso 1 1 calc R . .
H29B H 1.1882 1.6745 0.8042 0.091 Uiso 1 1 calc R . .
H29C H 1.1430 1.5822 0.8649 0.091 Uiso 1 1 calc R . .
C30 C 1.5025(4) 1.9356(3) 0.7013(3) 0.0387(9) Uani 1 1 d . . .
C31 C 1.4058(4) 1.9794(4) 0.7237(3) 0.0539(12) Uani 1 1 d . . .
H31A H 1.4348 2.0095 0.7951 0.081 Uiso 1 1 calc R . .
H31B H 1.3205 1.9145 0.6990 0.081 Uiso 1 1 calc R . .
H31C H 1.4018 2.0416 0.6910 0.081 Uiso 1 1 calc R . .
C32 C 1.6378(4) 2.0421(3) 0.7428(4) 0.0580(12) Uani 1 1 d . . .
H32A H 1.6666 2.0689 0.8146 0.087 Uiso 1 1 calc R . .
H32B H 1.6317 2.1056 0.7127 0.087 Uiso 1 1 calc R . .
H32C H 1.6995 2.0181 0.7271 0.087 Uiso 1 1 calc R . .
C33 C 1.4510(4) 1.8888(4) 0.5830(3) 0.0514(11) Uani 1 1 d . . .
H33A H 1.3666 1.8228 0.5590 0.077 Uiso 1 1 calc R . .
H33B H 1.5112 1.8636 0.5660 0.077 Uiso 1 1 calc R . .
H33C H 1.4440 1.9515 0.5520 0.077 Uiso 1 1 calc R . .
C34 C 1.9513(5) 2.2922(4) 0.8078(4) 0.0740(15) Uani 1 1 d . . .
H34A H 1.8682 2.2333 0.7580 0.089 Uiso 1 1 calc R . .
H34B H 1.9912 2.3498 0.7748 0.089 Uiso 1 1 calc R . .
Cl1 Cl 0.96882(10) 1.19684(9) 0.55181(8) 0.0461(3) Uani 1 1 d . . .
Cl2 Cl 1.92301(16) 2.36457(14) 0.90375(12) 0.0972(5) Uani 1 1 d . . .
Cl3 Cl 2.0494(2) 2.22475(19) 0.85230(14) 0.1428(9) Uani 1 1 d . . .

loop_
_atom_site_aniso_label
_atom_site_aniso_U_11
_atom_site_aniso_U_22
_atom_site_aniso_U_33
_atom_site_aniso_U_23
_atom_site_aniso_U_13
_atom_site_aniso_U_12
Zn1 0.0311(2) 0.0287(2) 0.0350(3) 0.00597(18) 0.0158(2) 0.01474(19)
N1 0.0326(18) 0.0364(18) 0.044(2) 0.0043(15) 0.0165(16) 0.0130(15)
N2 0.0301(16) 0.0254(15) 0.0311(17) 0.0051(13) 0.0116(14) 0.0142(13)
N3 0.0288(16) 0.0336(17) 0.0322(17) 0.0054(14) 0.0133(14) 0.0167(14)
O1 0.0453(16) 0.0415(15) 0.0570(17) 0.0264(13) 0.0344(14) 0.0291(13)
O2 0.0512(17) 0.0426(16) 0.0527(17) 0.0198(13) 0.0334(15) 0.0244(14)
O3 0.088(2) 0.0435(18) 0.082(2) 0.0127(17) 0.048(2) 0.0303(18)
O4 0.0514(19) 0.0512(19) 0.115(3) 0.0311(19) 0.043(2) 0.0220(16)
O5 0.088(3) 0.105(3) 0.051(2) 0.026(2) 0.0210(19) 0.045(2)
O6 0.0584(19) 0.0616(19) 0.063(2) 0.0235(16) 0.0315(16) 0.0373(16)
C1 0.030(2) 0.040(2) 0.040(2) -0.0022(19) 0.0092(19) 0.0170(18)
C2 0.041(3) 0.059(3) 0.044(3) -0.003(2) 0.005(2) 0.021(2)
C3 0.030(2) 0.060(3) 0.064(3) -0.015(3) 0.003(2) 0.010(2)
C4 0.033(2) 0.043(3) 0.083(4) 0.001(3) 0.023(3) 0.007(2)
C5 0.039(2) 0.044(2) 0.057(3) 0.008(2) 0.024(2) 0.015(2)
C6 0.039(2) 0.048(2) 0.031(2) 0.0059(18) 0.0136(18) 0.021(2)
C7 0.031(2) 0.0299(19) 0.039(2) 0.0104(17) 0.0161(18) 0.0159(17)
C8 0.050(3) 0.039(2) 0.053(3) 0.016(2) 0.024(2) 0.030(2)
C9 0.052(3) 0.034(2) 0.058(3) 0.004(2) 0.027(2) 0.023(2)
C10 0.046(2) 0.036(2) 0.036(2) 0.0014(18) 0.015(2) 0.0194(19)
C11 0.033(2) 0.0268(19) 0.032(2) 0.0038(16) 0.0131(17) 0.0116(16)
C12 0.037(2) 0.0243(19) 0.032(2) -0.0018(16) 0.0084(18) 0.0103(17)
C13 0.044(2) 0.038(2) 0.035(2) 0.0034(18) 0.0100(19) 0.0183(19)
C14 0.045(3) 0.039(2) 0.056(3) 0.001(2) 0.008(2) 0.023(2)
C15 0.065(3) 0.034(2) 0.054(3) 0.006(2) 0.001(2) 0.024(2)
C16 0.067(3) 0.041(3) 0.037(3) 0.010(2) 0.008(2) 0.016(2)
C17 0.047(2) 0.038(2) 0.038(2) 0.0038(19) 0.014(2) 0.016(2)
C18 0.035(2) 0.041(2) 0.039(2) 0.0103(18) 0.0126(18) 0.0234(19)
C19 0.0271(19) 0.0270(19) 0.032(2) 0.0039(16) 0.0109(16) 0.0120(16)
C20 0.031(2) 0.034(2) 0.029(2) 0.0063(16) 0.0105(17) 0.0112(17)
C21 0.0254(19) 0.039(2) 0.028(2) 0.0005(17) 0.0096(17) 0.0099(17)
C22 0.029(2) 0.034(2) 0.037(2) 0.0014(17) 0.0139(17) 0.0148(17)
C23 0.0278(19) 0.0279(19) 0.037(2) 0.0035(16) 0.0129(17) 0.0121(16)
C24 0.0286(19) 0.0290(19) 0.035(2) 0.0049(16) 0.0154(17) 0.0120(16)
C25 0.034(2) 0.031(2) 0.038(2) 0.0105(17) 0.0171(18) 0.0145(17)
C26 0.035(2) 0.049(2) 0.041(2) 0.012(2) 0.0221(19) 0.0153(19)
C27 0.072(3) 0.073(3) 0.066(3) 0.007(3) 0.047(3) 0.025(3)
C28 0.069(3) 0.084(4) 0.064(3) 0.036(3) 0.046(3) 0.035(3)
C29 0.034(2) 0.080(3) 0.067(3) 0.025(3) 0.026(2) 0.016(2)
C30 0.037(2) 0.031(2) 0.057(3) 0.0112(19) 0.024(2) 0.0188(18)
C31 0.062(3) 0.044(2) 0.079(3) 0.022(2) 0.037(3) 0.038(2)
C32 0.049(3) 0.030(2) 0.098(4) 0.016(2) 0.032(3) 0.017(2)
C33 0.057(3) 0.051(3) 0.062(3) 0.024(2) 0.029(2) 0.033(2)
C34 0.090(4) 0.060(3) 0.079(4) 0.012(3) 0.045(3) 0.030(3)
Cl1 0.0487(6) 0.0441(6) 0.0539(7) 0.0139(5) 0.0253(5) 0.0232(5)
Cl2 0.1221(13) 0.0860(11) 0.1127(13) 0.0184(9) 0.0764(11) 0.0502(10)
Cl3 0.258(3) 0.192(2) 0.1067(14) 0.0843(14) 0.1098(16) 0.184(2)

loop_
_atom_type_symbol
_atom_type_description
_atom_type_scat_dispersion_real
_atom_type_scat_dispersion_imag
_atom_type_scat_source
C C 0.0033 0.0016 'International Tables Vol C Tables 4.2.6.8 and 6.1.1.4'
H H 0.0000 0.0000 'International Tables Vol C Tables 4.2.6.8 and 6.1.1.4'
N N 0.0061 0.0033 'International Tables Vol C Tables 4.2.6.8 and 6.1.1.4'
O O 0.0106 0.0060 'International Tables Vol C Tables 4.2.6.8 and 6.1.1.4'
Cl Cl 0.1484 0.1585 'International Tables Vol C Tables 4.2.6.8 and 6.1.1.4'
Zn Zn 0.2839 1.4301 'International Tables Vol C Tables 4.2.6.8 and 6.1.1.4'

loop_
_geom_angle_atom_site_label_1
_geom_angle_atom_site_label_2
_geom_angle_atom_site_label_3
_geom_angle
_geom_angle_site_symmetry_1
_geom_angle_site_symmetry_3
_geom_angle_publ_flag
O1 Zn1 O2 98.16(18) . . y
O1 Zn1 N2 120.57(17) . . y
O2 Zn1 N2 99.1(3) . . y
O1 Zn1 N3 90.99(18) . . y
O2 Zn1 N3 169.38(12) . . y
N2 Zn1 N3 80.6(3) . . y
O1 Zn1 N1 115.5(3) . . y
O2 Zn1 N1 95.2(3) . . y
N2 Zn1 N1 118.9(2) . . y
N3 Zn1 N1 75.9(3) . . y
C5 N1 C1 117.0(4) . . y
C5 N1 Zn1 127.2(4) . . y
C1 N1 Zn1 115.8(3) . . y
C7 N2 C11 120.0(4) . . y
C7 N2 Zn1 108.7(4) . . y
C11 N2 Zn1 130.0(2) . . y
C18 N3 C25 112.0(4) . . y
C18 N3 C6 111.5(4) . . y
C25 N3 C6 113.2(3) . . y
C18 N3 Zn1 102.5(3) . . y
C25 N3 Zn1 107.7(3) . . y
C6 N3 Zn1 109.2(4) . . y
C24 O1 Zn1 132.0(3) . . y
N1 C1 C2 122.9(4) . . y
N1 C1 C6 115.1(3) . . y
C2 C1 C6 122.0(5) . . y
C3 C2 C1 120.0(5) . . y
C2 C3 C4 117.1(4) . . y
C3 C4 C5 120.5(5) . . y
N1 C5 C4 122.4(5) . . y
N3 C6 C1 110.0(4) . . y
N2 C7 C8 119.9(4) . . y
N2 C7 C18 118.3(4) . . y
C8 C7 C18 121.7(3) . . y
C7 C8 C9 119.9(4) . . y
C10 C9 C8 120.3(4) . . y
C9 C10 C11 117.1(4) . . y
C10 C11 N2 122.4(4) . . y
C10 C11 C12 118.2(4) . . y
N2 C11 C12 119.3(3) . . y
C13 C12 C17 119.3(4) . . y
C13 C12 C11 120.3(4) . . y
C17 C12 C11 120.3(4) . . y
C14 C13 C12 120.0(5) . . y
C13 C14 C15 120.1(4) . . y
C16 C15 C14 120.4(4) . . y
C17 C16 C15 119.7(5) . . y
C16 C17 C12 120.5(4) . . y
N3 C18 C7 112.6(3) . . y
C24 C19 C20 120.0(3) . . y
C24 C19 C25 121.6(3) . . y
C20 C19 C25 118.1(4) . . y
C21 C20 C19 123.4(4) . . y
C20 C21 C22 115.6(4) . . y
C20 C21 C26 124.8(4) . . y
C22 C21 C26 119.5(3) . . y
C21 C22 C23 124.2(3) . . y
C22 C23 C24 119.0(4) . . y
C22 C23 C30 121.6(3) . . y
C24 C23 C30 119.4(3) . . y
O1 C24 C19 123.0(3) . . y
O1 C24 C23 119.3(4) . . y
C19 C24 C23 117.7(3) . . y
N3 C25 C19 116.5(4) . . y
C28 C26 C21 112.0(4) . . y
C28 C26 C27 106.5(5) . . y
C21 C26 C27 110.7(4) . . y
C28 C26 C29 107.4(4) . . y
C21 C26 C29 108.3(5) . . y
C27 C26 C29 112.0(4) . . y
C23 C30 C31 110.9(3) . . y
C23 C30 C32 109.5(4) . . y
C31 C30 C32 107.7(5) . . y
C23 C30 C33 110.3(4) . . y
C31 C30 C33 107.2(4) . . y
C32 C30 C33 111.2(3) . . y
Cl3 C34 Cl2 112.1(4) . . y
O4 Cl1 O6 109.4(4) . . y
O4 Cl1 O3 108.9(3) . . y
O6 Cl1 O3 107.3(3) . . y
O4 Cl1 O5 110.7(3) . . y
O6 Cl1 O5 108.8(2) . . y
O3 Cl1 O5 111.7(3) . . y

loop_
_geom_bond_atom_site_label_1
_geom_bond_atom_site_label_2
_geom_bond_distance
_geom_bond_site_symmetry_2
_geom_bond_publ_flag
Zn1 O1 1.893(7) . y
Zn1 O2 2.026(7) . y
Zn1 N2 2.113(8) . y
Zn1 N3 2.162(7) . y
Zn1 N1 2.179(8) . y
N1 C5 1.337(6) . y
N1 C1 1.365(7) . y
N2 C7 1.335(5) . y
N2 C11 1.387(7) . y
N3 C18 1.458(6) . y
N3 C25 1.485(7) . y
N3 C6 1.501(7) . y
O1 C24 1.338(5) . y
O3 Cl1 1.440(6) . y
O4 Cl1 1.432(6) . y
O5 Cl1 1.447(7) . y
O6 Cl1 1.434(5) . y
C1 C2 1.409(7) . y
C1 C6 1.508(7) . y
C2 C3 1.368(7) . y
C3 C4 1.399(8) . y
C4 C5 1.407(7) . y
C7 C8 1.382(6) . y
C7 C18 1.546(8) . y
C8 C9 1.416(8) . y
C9 C10 1.374(6) . y
C10 C11 1.387(6) . y
C11 C12 1.470(6) . y
C12 C13 1.395(7) . y
C12 C17 1.413(8) . y
C13 C14 1.382(6) . y
C14 C15 1.403(8) . y
C15 C16 1.383(7) . y
C16 C17 1.383(6) . y
C19 C24 1.382(6) . y
C19 C20 1.406(6) . y
C19 C25 1.499(6) . y
C20 C21 1.372(6) . y
C21 C22 1.373(7) . y
C21 C26 1.544(6) . y
C22 C23 1.387(6) . y
C23 C24 1.426(6) . y
C23 C30 1.513(7) . y
C26 C28 1.499(7) . y
C26 C27 1.551(7) . y
C26 C29 1.556(8) . y
C30 C31 1.535(7) . y
C30 C32 1.541(7) . y
C30 C33 1.581(9) . y
C34 Cl3 1.683(7) . y
C34 Cl2 1.752(7) . y

loop_
_cod_changelog_entry_id
_cod_changelog_entry_author
_cod_changelog_entry_date
_cod_changelog_entry_text
1 'Vaitkus, Antanas' 2024-11-15T14:40:08+02:00
;
 Removed multiple data items that had the 'Y' placeholder value.
;
